data_4065650
loop_
_publ_author_name
'Jean-Baptiste dit Dominique, Fran\,cois'
'Gornitzka, Heinz'
'Hemmert, Catherine'

_publ_section_title
;
 Chiral Variation of a Hybrid Bis(carbene-amido) Ligand System
;
_journal_issue 13
_journal_name_full Organometallics
_journal_page_first 2868
_journal_paper_doi 10.1021/om100048d
_journal_volume 29
_journal_year 2010
_chemical_formula_sum 'C29 H36 N6 Ni O4'
_chemical_formula_weight 591.35
_chemical_name_systematic
; 
 ? 
;
_space_group_IT_number 15
_symmetry_cell_setting monoclinic
_symmetry_space_group_name_Hall '-C 2yc'
_symmetry_space_group_name_H-M 'C 1 2/c 1'
_atom_sites_solution_hydrogens geom
_atom_sites_solution_primary direct
_atom_sites_solution_secondary difmap
_audit_creation_method SHELXL-97
_cell_angle_alpha 90.00
_cell_angle_beta 104.3030(10)
_cell_angle_gamma 90.00
_cell_formula_units_Z 4
_cell_length_a 15.4796(4)
_cell_length_b 18.1846(4)
_cell_length_c 10.6625(2)
_cell_measurement_reflns_used 7520
_cell_measurement_temperature 193(2)
_cell_measurement_theta_max 30.29
_cell_measurement_theta_min 2.38
_cell_volume 2908.36(11)
_computing_cell_refinement 'Bruker SMART'
_computing_data_collection 'Bruker SMART'
_computing_data_reduction 'Bruker SAINT'
_computing_molecular_graphics 'Bruker SHELXTL'
_computing_publication_material 'Bruker SHELXTL'
_computing_structure_refinement 'SHELXL-97 (Sheldrick, 1997)'
_computing_structure_solution 'SHELXS-97 (Sheldrick, 1990)'
_diffrn_ambient_temperature 193(2)
_diffrn_measured_fraction_theta_full 0.991
_diffrn_measured_fraction_theta_max 0.991
_diffrn_measurement_device_type 'CCD area detector'
_diffrn_measurement_method 'phi and omega scans'
_diffrn_radiation_monochromator graphite
_diffrn_radiation_source 'fine-focus sealed tube'
_diffrn_radiation_type MoK\a
_diffrn_radiation_wavelength 0.71073
_diffrn_reflns_av_R_equivalents 0.0217
_diffrn_reflns_av_sigmaI/netI 0.0203
_diffrn_reflns_limit_h_max 19
_diffrn_reflns_limit_h_min -19
_diffrn_reflns_limit_k_max 22
_diffrn_reflns_limit_k_min -20
_diffrn_reflns_limit_l_max 13
_diffrn_reflns_limit_l_min -13
_diffrn_reflns_number 10994
_diffrn_reflns_theta_full 26.37
_diffrn_reflns_theta_max 26.37
_diffrn_reflns_theta_min 5.11
_exptl_absorpt_coefficient_mu 0.712
_exptl_absorpt_correction_T_max 0.8149
_exptl_absorpt_correction_T_min 0.7639
_exptl_absorpt_correction_type multi-scan
_exptl_absorpt_process_details 'SADABS (Bruker-AXS)'
_exptl_crystal_colour yellow
_exptl_crystal_density_diffrn 1.351
_exptl_crystal_density_method 'not measured'
_exptl_crystal_description block
_exptl_crystal_F_000 1248
_exptl_crystal_size_max 0.40
_exptl_crystal_size_mid 0.40
_exptl_crystal_size_min 0.30
_refine_diff_density_max 0.347
_refine_diff_density_min -0.261
_refine_diff_density_rms 0.040
_refine_ls_extinction_method none
_refine_ls_goodness_of_fit_ref 1.078
_refine_ls_hydrogen_treatment constr
_refine_ls_matrix_type full
_refine_ls_number_parameters 203
_refine_ls_number_reflns 2956
_refine_ls_number_restraints 53
_refine_ls_restrained_S_all 1.083
_refine_ls_R_factor_all 0.0328
_refine_ls_R_factor_gt 0.0298
_refine_ls_shift/su_max 0.001
_refine_ls_shift/su_mean 0.000
_refine_ls_structure_factor_coef Fsqd
_refine_ls_weighting_details 'calc w=1/[\s^2^(Fo^2^)+(0.0254P)^2^+3.2861P] where P=(Fo^2^+2Fc^2^)/3'
_refine_ls_weighting_scheme calc
_refine_ls_wR_factor_gt 0.0720
_refine_ls_wR_factor_ref 0.0736
_reflns_number_gt 2735
_reflns_number_total 2956
_reflns_threshold_expression >2sigma(I)
_cod_data_source_file om100048d_si_002.cif
_cod_data_source_block 15
_cod_depositor_comments
;
The following automatic conversions were performed:

'_symmetry_cell_setting' value 'Monoclinic' changed to 'monoclinic'
according to /home/saulius/struct/CIF-dictionaries/cif_core.dic
dictionary named 'cif_core.dic' version 2.4.1 from 2010-06-29.

Automatic conversion script
Id: cif_fix_values 1715 2011-07-08 13:25:40Z adriana 

The following automatic conversions were performed:

'_exptl_absorpt_correction_type' value 'multi-scans' was replaced
with the value 'multi-scan' as specified in the replacement file
'src/cod-tools/trunk/data/replacement-values/replacement_values.lst'.

Automatic conversion script
Id: cif_fix_values 5376 2017-05-30 11:51:03Z andrius 
;
_cod_original_sg_symbol_H-M C2/c
_cod_database_code 4065650

loop_
_symmetry_equiv_pos_as_xyz
'x, y, z'
'-x, y, -z+1/2'
'x+1/2, y+1/2, z'
'-x+1/2, y+1/2, -z+1/2'
'-x, -y, -z'
'x, -y, z-1/2'
'-x+1/2, -y+1/2, -z'
'x+1/2, -y+1/2, z-1/2'

loop_
_atom_site_label
_atom_site_type_symbol
_atom_site_fract_x
_atom_site_fract_y
_atom_site_fract_z
_atom_site_U_iso_or_equiv
_atom_site_adp_type
_atom_site_occupancy
_atom_site_symmetry_multiplicity
_atom_site_calc_flag
_atom_site_refinement_flags
_atom_site_disorder_assembly
_atom_site_disorder_group
Ni1 Ni 0.0000 0.267556(14) 0.7500 0.02578(10) Uani 1 2 d S . .
C1 C 0.07126(11) 0.33551(8) 0.68725(15) 0.0282(3) Uani 1 1 d . A .
N1 N 0.10400(9) 0.40420(7) 0.71812(13) 0.0284(3) Uani 1 1 d . . .
N3 N 0.08232(10) 0.19179(7) 0.72441(13) 0.0299(3) Uani 1 1 d . A .
C2 C 0.15381(12) 0.42753(10) 0.63403(18) 0.0382(4) Uani 1 1 d . . .
H2 H 0.1834 0.4734 0.6360 0.046 Uiso 1 1 calc R . .
C3 C 0.15207(14) 0.37252(10) 0.54896(19) 0.0442(5) Uani 1 1 d . A .
H3 H 0.1802 0.3721 0.4792 0.053 Uiso 1 1 calc R . .
C4 C 0.08051(11) 0.45309(9) 0.81364(16) 0.0310(3) Uani 1 1 d . . .
H4A H 0.1317 0.4855 0.8517 0.037 Uiso 1 1 calc R . .
H4B H 0.0668 0.4235 0.8842 0.037 Uiso 1 1 calc R . .
C5 C 0.0000 0.49967(13) 0.7500 0.0350(5) Uani 1 2 d S . .
H5A H -0.0157 0.5317 0.8161 0.042 Uiso 0.50 1 calc PR . .
H5B H 0.0157 0.5317 0.6839 0.042 Uiso 0.50 1 calc PR . .
N2 N 0.10157(11) 0.31677(8) 0.58253(14) 0.0371(3) Uani 1 1 d DU . .
C6 C 0.0759(2) 0.24346(13) 0.5173(2) 0.0304(6) Uani 0.800(5) 1 d PDU A 1
H6 H 0.0095 0.2388 0.4929 0.037 Uiso 0.800(5) 1 calc PR A 1
C7 C 0.11080(18) 0.23565(13) 0.3974(2) 0.0423(7) Uani 0.800(5) 1 d PDU A 1
H7A H 0.0863 0.2751 0.3362 0.063 Uiso 0.800(5) 1 calc PR A 1
H7B H 0.0927 0.1879 0.3568 0.063 Uiso 0.800(5) 1 calc PR A 1
H7C H 0.1760 0.2390 0.4214 0.063 Uiso 0.800(5) 1 calc PR A 1
C8 C 0.11617(13) 0.18506(9) 0.62301(16) 0.0344(4) Uani 1 1 d DU . .
C6' C 0.1207(8) 0.2472(5) 0.5310(9) 0.033(2) Uani 0.200(5) 1 d PDU A 2
H6' H 0.1770 0.2475 0.5009 0.039 Uiso 0.200(5) 1 calc PR A 2
C7' C 0.0385(7) 0.2390(6) 0.4231(9) 0.044(3) Uani 0.200(5) 1 d PDU A 2
H7'1 H -0.0142 0.2401 0.4584 0.066 Uiso 0.200(5) 1 calc PR A 2
H7'2 H 0.0407 0.1920 0.3789 0.066 Uiso 0.200(5) 1 calc PR A 2
H7'3 H 0.0353 0.2794 0.3613 0.066 Uiso 0.200(5) 1 calc PR A 2
O1 O 0.17140(9) 0.13880(7) 0.60415(12) 0.0421(3) Uani 1 1 d . A .
C9 C 0.11282(11) 0.14384(9) 0.83245(16) 0.0301(3) Uani 1 1 d . . .
C10 C 0.14508(13) 0.17450(11) 0.95403(17) 0.0400(4) Uani 1 1 d . A .
H10 H 0.1484 0.2265 0.9631 0.048 Uiso 1 1 calc R . .
C11 C 0.17269(15) 0.13017(14) 1.0631(2) 0.0545(6) Uani 1 1 d . . .
H11 H 0.1947 0.1519 1.1460 0.065 Uiso 1 1 calc R A .
C12 C 0.16804(15) 0.05471(14) 1.0506(2) 0.0584(6) Uani 1 1 d . A .
H12 H 0.1864 0.0242 1.1248 0.070 Uiso 1 1 calc R . .
C13 C 0.13663(14) 0.02366(12) 0.9298(2) 0.0533(6) Uani 1 1 d . . .
H13 H 0.1340 -0.0284 0.9213 0.064 Uiso 1 1 calc R A .
C14 C 0.10874(13) 0.06755(10) 0.8201(2) 0.0406(4) Uani 1 1 d . A .
H14 H 0.0871 0.0456 0.7375 0.049 Uiso 1 1 calc R . .
C15 C 0.15015(17) 0.35115(15) 0.1363(2) 0.0623(6) Uani 1 1 d . . .
H15A H 0.1791 0.3632 0.0669 0.093 Uiso 1 1 calc R . .
H15B H 0.0853 0.3527 0.1023 0.093 Uiso 1 1 calc R . .
H15C H 0.1682 0.3018 0.1694 0.093 Uiso 1 1 calc R . .
O2 O 0.17561(10) 0.40238(8) 0.23654(16) 0.0543(4) Uani 1 1 d . . .
H2A H 0.2285 0.3942 0.2774 0.082 Uiso 1 1 calc R . .

loop_
_atom_site_aniso_label
_atom_site_aniso_U_11
_atom_site_aniso_U_22
_atom_site_aniso_U_33
_atom_site_aniso_U_23
_atom_site_aniso_U_13
_atom_site_aniso_U_12
Ni1 0.03318(17) 0.01958(15) 0.02523(15) 0.000 0.00842(11) 0.000
C1 0.0336(8) 0.0236(7) 0.0281(7) 0.0022(6) 0.0090(6) 0.0042(6)
N1 0.0267(7) 0.0260(7) 0.0345(7) 0.0013(5) 0.0114(5) 0.0007(5)
N3 0.0384(8) 0.0221(6) 0.0301(7) 0.0014(5) 0.0104(6) 0.0038(6)
C2 0.0374(10) 0.0344(9) 0.0485(10) 0.0088(8) 0.0212(8) 0.0007(7)
C3 0.0597(12) 0.0370(10) 0.0457(10) 0.0106(8) 0.0319(9) 0.0083(9)
C4 0.0312(8) 0.0259(8) 0.0373(9) -0.0053(7) 0.0114(7) -0.0043(6)
C5 0.0359(13) 0.0243(11) 0.0482(14) 0.000 0.0167(11) 0.000
N2 0.0578(10) 0.0258(7) 0.0335(7) 0.0044(6) 0.0224(7) 0.0052(7)
C6 0.0365(15) 0.0277(11) 0.0278(13) -0.0012(8) 0.0094(12) 0.0022(12)
C7 0.0584(17) 0.0410(13) 0.0301(11) -0.0010(9) 0.0157(10) 0.0032(11)
C8 0.0499(10) 0.0252(8) 0.0298(8) -0.0027(6) 0.0134(7) 0.0009(7)
C6' 0.032(6) 0.036(5) 0.032(5) 0.001(3) 0.013(4) 0.013(5)
C7' 0.055(7) 0.049(6) 0.024(5) 0.002(4) 0.004(4) 0.002(4)
O1 0.0568(8) 0.0355(7) 0.0394(7) -0.0027(5) 0.0219(6) 0.0089(6)
C9 0.0282(8) 0.0291(8) 0.0358(8) 0.0068(7) 0.0136(7) 0.0055(6)
C10 0.0423(10) 0.0428(10) 0.0360(9) 0.0044(8) 0.0118(8) 0.0092(8)
C11 0.0522(12) 0.0749(15) 0.0370(10) 0.0145(10) 0.0122(9) 0.0194(11)
C12 0.0497(12) 0.0716(15) 0.0594(14) 0.0386(12) 0.0240(10) 0.0223(11)
C13 0.0471(12) 0.0373(10) 0.0821(16) 0.0266(11) 0.0283(11) 0.0109(9)
C14 0.0384(10) 0.0302(9) 0.0564(11) 0.0070(8) 0.0175(8) 0.0033(7)
C15 0.0615(15) 0.0762(16) 0.0498(12) -0.0019(11) 0.0149(11) 0.0109(12)
O2 0.0522(9) 0.0462(8) 0.0665(10) -0.0043(7) 0.0183(7) 0.0163(7)

loop_
_atom_type_symbol
_atom_type_description
_atom_type_scat_dispersion_real
_atom_type_scat_dispersion_imag
_atom_type_scat_source
C C 0.0033 0.0016 'International Tables Vol C Tables 4.2.6.8 and 6.1.1.4'
H H 0.0000 0.0000 'International Tables Vol C Tables 4.2.6.8 and 6.1.1.4'
N N 0.0061 0.0033 'International Tables Vol C Tables 4.2.6.8 and 6.1.1.4'
O O 0.0106 0.0060 'International Tables Vol C Tables 4.2.6.8 and 6.1.1.4'
Ni Ni 0.3393 1.1124 'International Tables Vol C Tables 4.2.6.8 and 6.1.1.4'

loop_
_geom_angle_atom_site_label_1
_geom_angle_atom_site_label_2
_geom_angle_atom_site_label_3
_geom_angle
_geom_angle_site_symmetry_1
_geom_angle_site_symmetry_3
C1 Ni1 C1 98.11(9) 2_556 .
C1 Ni1 N3 167.63(6) 2_556 .
C1 Ni1 N3 87.33(6) . .
C1 Ni1 N3 87.33(6) 2_556 2_556
C1 Ni1 N3 167.63(6) . 2_556
N3 Ni1 N3 89.57(8) . 2_556
N2 C1 N1 104.26(14) . .
N2 C1 Ni1 118.60(12) . .
N1 C1 Ni1 137.14(12) . .
C1 N1 C2 111.03(14) . .
C1 N1 C4 125.83(13) . .
C2 N1 C4 122.54(14) . .
C8 N3 C9 119.04(14) . .
C8 N3 Ni1 126.07(11) . .
C9 N3 Ni1 114.67(10) . .
C3 C2 N1 106.67(16) . .
C3 C2 H2 126.7 . .
N1 C2 H2 126.7 . .
C2 C3 N2 106.82(15) . .
C2 C3 H3 126.6 . .
N2 C3 H3 126.6 . .
N1 C4 C5 110.17(13) . .
N1 C4 H4A 109.6 . .
C5 C4 H4A 109.6 . .
N1 C4 H4B 109.6 . .
C5 C4 H4B 109.6 . .
H4A C4 H4B 108.1 . .
C4 C5 C4 112.31(19) 2_556 .
C4 C5 H5A 109.1 2_556 .
C4 C5 H5A 109.1 . .
C4 C5 H5B 109.1 2_556 .
C4 C5 H5B 109.1 . .
H5A C5 H5B 107.9 . .
C1 N2 C3 111.22(14) . .
C1 N2 C6' 132.9(4) . .
C3 N2 C6' 111.3(5) . .
C1 N2 C6 119.67(16) . .
C3 N2 C6 129.08(17) . .
C6' N2 C6 26.4(4) . .
N2 C6 C7 111.3(2) . .
N2 C6 C8 104.79(18) . .
C7 C6 C8 112.6(2) . .
N2 C6 H6 109.4 . .
C7 C6 H6 109.4 . .
C8 C6 H6 109.4 . .
C6 C7 H7A 109.5 . .
C6 C7 H7B 109.5 . .
H7A C7 H7B 109.5 . .
C6 C7 H7C 109.5 . .
H7A C7 H7C 109.5 . .
H7B C7 H7C 109.5 . .
O1 C8 N3 128.34(16) . .
O1 C8 C6' 104.8(4) . .
N3 C8 C6' 123.7(4) . .
O1 C8 C6 120.55(17) . .
N3 C8 C6 111.09(16) . .
C6' C8 C6 25.4(4) . .
N2 C6' C7' 99.5(7) . .
N2 C6' C8 111.3(6) . .
C7' C6' C8 104.9(8) . .
N2 C6' H6' 113.4 . .
C7' C6' H6' 113.4 . .
C8 C6' H6' 113.4 . .
C6' C7' H7'1 109.5 . .
C6' C7' H7'2 109.5 . .
H7'1 C7' H7'2 109.5 . .
C6' C7' H7'3 109.5 . .
H7'1 C7' H7'3 109.5 . .
H7'2 C7' H7'3 109.5 . .
C10 C9 C14 119.08(16) . .
C10 C9 N3 118.66(15) . .
C14 C9 N3 122.23(16) . .
C9 C10 C11 120.91(19) . .
C9 C10 H10 119.5 . .
C11 C10 H10 119.5 . .
C12 C11 C10 119.8(2) . .
C12 C11 H11 120.1 . .
C10 C11 H11 120.1 . .
C11 C12 C13 119.69(19) . .
C11 C12 H12 120.2 . .
C13 C12 H12 120.2 . .
C12 C13 C14 120.9(2) . .
C12 C13 H13 119.6 . .
C14 C13 H13 119.6 . .
C13 C14 C9 119.6(2) . .
C13 C14 H14 120.2 . .
C9 C14 H14 120.2 . .
O2 C15 H15A 109.5 . .
O2 C15 H15B 109.5 . .
H15A C15 H15B 109.5 . .
O2 C15 H15C 109.5 . .
H15A C15 H15C 109.5 . .
H15B C15 H15C 109.5 . .
C15 O2 H2A 109.5 . .

loop_
_geom_bond_atom_site_label_1
_geom_bond_atom_site_label_2
_geom_bond_distance
_geom_bond_site_symmetry_2
Ni1 C1 1.8858(16) 2_556
Ni1 C1 1.8858(16) .
Ni1 N3 1.9412(13) .
Ni1 N3 1.9413(13) 2_556
C1 N2 1.357(2) .
C1 N1 1.358(2) .
N1 C2 1.386(2) .
N1 C4 1.464(2) .
N3 C8 1.318(2) .
N3 C9 1.429(2) .
C2 C3 1.346(3) .
C2 H2 0.9500 .
C3 N2 1.380(2) .
C3 H3 0.9500 .
C4 C5 1.521(2) .
C4 H4A 0.9900 .
C4 H4B 0.9900 .
C5 C4 1.521(2) 2_556
C5 H5A 0.9900 .
C5 H5B 0.9900 .
N2 C6' 1.438(9) .
N2 C6 1.511(3) .
C6 C7 1.513(3) .
C6 C8 1.562(3) .
C6 H6 1.0000 .
C7 H7A 0.9800 .
C7 H7B 0.9800 .
C7 H7C 0.9800 .
C8 O1 1.251(2) .
C8 C6' 1.510(10) .
C6' C7' 1.498(12) .
C6' H6' 1.0000 .
C7' H7'1 0.9800 .
C7' H7'2 0.9800 .
C7' H7'3 0.9800 .
C9 C10 1.386(3) .
C9 C14 1.394(2) .
C10 C11 1.393(3) .
C10 H10 0.9500 .
C11 C12 1.379(3) .
C11 H11 0.9500 .
C12 C13 1.381(4) .
C12 H12 0.9500 .
C13 C14 1.393(3) .
C13 H13 0.9500 .
C14 H14 0.9500 .
C15 O2 1.399(3) .
C15 H15A 0.9800 .
C15 H15B 0.9800 .
C15 H15C 0.9800 .
O2 H2A 0.8400 .
